data_2218051
loop_
_publ_author_name
'Weng, Wen'
'Guo, Hong-Xu'
'Chen, Zhi-Fen'
'Wang, Qing-Hua'
'Yao, Bi-Xia'

_publ_section_title
;
 (<i>R</i>)-1,1'-Binaphthalene-2,2'-diyl dicinnamate
;
_journal_coeditor_code BI2285
_journal_issue 5
_journal_name_full 'Acta Crystallographica Section E'
_journal_page_first o819
_journal_paper_doi 10.1107/S1600536808008878
_journal_volume 64
_journal_year 2008
_chemical_formula_iupac 'C38 H26 O4'
_chemical_formula_moiety 'C38 H26 O4'
_chemical_formula_sum 'C38 H26 O4'
_chemical_formula_weight 546.59
_chemical_name_systematic
;
(<i>R</i>)-1,1'-Binaphthalene-2,2'-diyl dicinnamate
;
_space_group_IT_number 19
_symmetry_cell_setting orthorhombic
_symmetry_space_group_name_Hall 'P 2ac 2ab'
_symmetry_space_group_name_H-M 'P 21 21 21'
_atom_sites_solution_hydrogens geom
_atom_sites_solution_primary direct
_atom_sites_solution_secondary difmap
_audit_creation_method SHELXL-97
_cell_angle_alpha 90.00
_cell_angle_beta 90.00
_cell_angle_gamma 90.00
_cell_formula_units_Z 4
_cell_length_a 10.3391(17)
_cell_length_b 15.352(2)
_cell_length_c 17.660(3)
_cell_measurement_reflns_used 27455
_cell_measurement_temperature 293(2)
_cell_measurement_theta_max 25.35
_cell_measurement_theta_min 3.03
_cell_volume 2803.1(8)
_computing_cell_refinement 'SAINT (Siemens, 1994)'
_computing_data_collection 'SMART (Siemens, 1994)'
_computing_data_reduction 'SAINT (Siemens, 1994)'
_computing_molecular_graphics 'SHELXL97 (Sheldrick, 2008)'
_computing_publication_material 'SHELXL97 (Sheldrick, 2008)'
_computing_structure_refinement 'SHELXL97 (Sheldrick, 2008)'
_computing_structure_solution 'SHELXS97 (Sheldrick, 2008)'
_diffrn_ambient_temperature 293(2)
_diffrn_measured_fraction_theta_full 0.997
_diffrn_measured_fraction_theta_max 0.997
_diffrn_measurement_device_type 'Siemens SMART CCD'
_diffrn_measurement_method \w
_diffrn_radiation_monochromator graphite
_diffrn_radiation_source 'fine-focus sealed tube'
_diffrn_radiation_type MoK\a
_diffrn_radiation_wavelength 0.71070
_diffrn_reflns_av_R_equivalents 0.0373
_diffrn_reflns_av_sigmaI/netI 0.0199
_diffrn_reflns_limit_h_max 12
_diffrn_reflns_limit_h_min -12
_diffrn_reflns_limit_k_max 18
_diffrn_reflns_limit_k_min -18
_diffrn_reflns_limit_l_max 21
_diffrn_reflns_limit_l_min -18
_diffrn_reflns_number 27455
_diffrn_reflns_theta_full 25.35
_diffrn_reflns_theta_max 25.35
_diffrn_reflns_theta_min 3.03
_diffrn_standards_number 0
_exptl_absorpt_coefficient_mu 0.083
_exptl_absorpt_correction_T_max 0.969
_exptl_absorpt_correction_T_min 0.936
_exptl_absorpt_correction_type multi-scan
_exptl_absorpt_process_details '(SADABS; Sheldrick, 1996)'
_exptl_crystal_colour colourless
_exptl_crystal_density_diffrn 1.295
_exptl_crystal_density_method 'not measured'
_exptl_crystal_description block
_exptl_crystal_F_000 1144
_exptl_crystal_size_max 0.52
_exptl_crystal_size_mid 0.43
_exptl_crystal_size_min 0.38
_refine_diff_density_max 0.137
_refine_diff_density_min -0.150
_refine_ls_extinction_coef 0.013(3)
_refine_ls_extinction_expression Fc^*^=kFc[1+0.001xFc^2^\l^3^/sin(2\q)]^-1/4^
_refine_ls_extinction_method 'SHELXL97 (Sheldrick, 1997)'
_refine_ls_goodness_of_fit_ref 1.017
_refine_ls_hydrogen_treatment constr
_refine_ls_matrix_type full
_refine_ls_number_parameters 381
_refine_ls_number_reflns 2894
_refine_ls_number_restraints 0
_refine_ls_restrained_S_all 1.017
_refine_ls_R_factor_all 0.0465
_refine_ls_R_factor_gt 0.0430
_refine_ls_shift/su_max 0.000
_refine_ls_shift/su_mean 0.000
_refine_ls_structure_factor_coef Fsqd
_refine_ls_weighting_details 'calc w=1/[\s^2^(Fo^2^)+(0.12P)^2^] where P=(Fo^2^+2Fc^2^)/3'
_refine_ls_weighting_scheme calc
_refine_ls_wR_factor_gt 0.1398
_refine_ls_wR_factor_ref 0.1435
_reflns_number_gt 2753
_reflns_number_total 2894
_reflns_threshold_expression I>2\s(I)
_cod_data_source_file bi2285.cif
_cod_data_source_block I
_cod_original_sg_symbol_Hall 'P 2ac 2ab '
_cod_database_code 2218051
_cod_database_fobs_code 2218051

loop_
_symmetry_equiv_pos_as_xyz
'x, y, z'
'x+1/2, -y+1/2, -z'
'-x, y+1/2, -z+1/2'
'-x+1/2, -y, z+1/2'

loop_
_atom_site_type_symbol
_atom_site_label
_atom_site_fract_x
_atom_site_fract_y
_atom_site_fract_z
_atom_site_U_iso_or_equiv
_atom_site_adp_type
_atom_site_calc_flag
_atom_site_refinement_flags
_atom_site_occupancy
C C1 0.6025(3) 0.8638(3) -0.04126(18) 0.0563(8) Uani d . 1
H H1A 0.5442 0.8445 -0.0777 0.068 Uiso calc R 1
C C2 0.6764(3) 0.8040(2) -0.00129(17) 0.0535(8) Uani d . 1
H H2A 0.6671 0.7448 -0.0114 0.064 Uiso calc R 1
C C3 0.7621(3) 0.8302(2) 0.05227(17) 0.0477(7) Uani d . 1
H H3A 0.8100 0.7889 0.0787 0.057 Uiso calc R 1
C C4 0.7794(3) 0.91986(18) 0.06838(15) 0.0380(6) Uani d . 1
C C5 0.8758(3) 0.95009(17) 0.12052(14) 0.0373(6) Uani d . 1
C C6 0.8883(3) 1.03778(19) 0.13057(15) 0.0394(6) Uani d . 1
C C7 0.8090(3) 1.09864(19) 0.09384(16) 0.0450(7) Uani d . 1
H H7A 0.8187 1.1578 0.1037 0.054 Uiso calc R 1
C C8 0.7186(3) 1.0711(2) 0.04412(17) 0.0454(7) Uani d . 1
H H8A 0.6661 1.1116 0.0198 0.055 Uiso calc R 1
C C9 0.7027(3) 0.9807(2) 0.02847(15) 0.0421(6) Uani d . 1
C C10 0.6151(3) 0.9511(2) -0.02713(17) 0.0511(8) Uani d . 1
H H10A 0.5658 0.9910 -0.0543 0.061 Uiso calc R 1
C C11 1.3620(3) 0.8723(3) 0.1022(2) 0.0603(9) Uani d . 1
H H11A 1.4498 0.8707 0.0910 0.072 Uiso calc R 1
C C12 1.2803(3) 0.9291(2) 0.0633(2) 0.0586(9) Uani d . 1
H H12A 1.3144 0.9643 0.0254 0.070 Uiso calc R 1
C C13 1.1519(3) 0.9341(2) 0.07945(18) 0.0477(7) Uani d . 1
H H13A 1.0997 0.9725 0.0525 0.057 Uiso calc R 1
C C14 1.0972(3) 0.88157(17) 0.13694(15) 0.0386(6) Uani d . 1
C C15 0.9642(3) 0.88757(17) 0.15923(15) 0.0371(6) Uani d . 1
C C16 0.9218(3) 0.83490(18) 0.21667(16) 0.0399(6) Uani d . 1
C C17 1.0014(3) 0.77282(19) 0.25182(18) 0.0469(7) Uani d . 1
H H17A 0.9679 0.7362 0.2889 0.056 Uiso calc R 1
C C18 1.1267(3) 0.7668(2) 0.23135(17) 0.0493(7) Uani d . 1
H H18A 1.1791 0.7255 0.2547 0.059 Uiso calc R 1
C C19 1.1804(3) 0.82197(18) 0.17505(17) 0.0431(6) Uani d . 1
C C20 1.3128(3) 0.8194(2) 0.15641(19) 0.0537(8) Uani d . 1
H H20A 1.3672 0.7809 0.1817 0.064 Uiso calc R 1
C C21 0.9902(3) 1.05583(19) 0.24984(17) 0.0431(7) Uani d . 1
C C22 1.1166(3) 1.0709(2) 0.28411(18) 0.0475(7) Uani d . 1
H H22A 1.1209 1.0753 0.3366 0.057 Uiso calc R 1
C C23 1.2250(3) 1.0785(2) 0.24563(18) 0.0498(8) Uani d . 1
H H23A 1.2183 1.0785 0.1931 0.060 Uiso calc R 1
C C24 1.3556(3) 1.0870(2) 0.27757(19) 0.0518(8) Uani d . 1
C C25 1.4610(3) 1.0705(3) 0.2321(2) 0.0665(10) Uani d . 1
H H25A 1.4485 1.0593 0.1809 0.080 Uiso calc R 1
C C26 1.5852(4) 1.0704(3) 0.2613(3) 0.0771(12) Uani d . 1
H H26A 1.6550 1.0573 0.2301 0.093 Uiso calc R 1
C C27 1.6053(4) 1.0894(3) 0.3354(3) 0.0697(10) Uani d . 1
H H27A 1.6888 1.0894 0.3549 0.084 Uiso calc R 1
C C28 1.5032(4) 1.1086(3) 0.3813(2) 0.0729(11) Uani d . 1
H H28A 1.5174 1.1222 0.4319 0.087 Uiso calc R 1
C C29 1.3775(3) 1.1078(3) 0.3526(2) 0.0654(10) Uani d . 1
H H29A 1.3083 1.1214 0.3841 0.078 Uiso calc R 1
C C30 0.7596(3) 0.8456(2) 0.31233(16) 0.0476(7) Uani d . 1
C C31 0.6190(3) 0.8482(2) 0.3223(2) 0.0542(8) Uani d . 1
H H31A 0.5650 0.8516 0.2803 0.065 Uiso calc R 1
C C32 0.5688(3) 0.8457(2) 0.3910(2) 0.0526(8) Uani d . 1
H H32A 0.6282 0.8421 0.4305 0.063 Uiso calc R 1
C C33 0.4326(3) 0.8477(2) 0.41384(18) 0.0499(7) Uani d . 1
C C34 0.4012(3) 0.8251(2) 0.4876(2) 0.0591(8) Uani d . 1
H H34A 0.4665 0.8079 0.5205 0.071 Uiso calc R 1
C C35 0.2755(4) 0.8276(3) 0.5130(2) 0.0668(10) Uani d . 1
H H35A 0.2562 0.8129 0.5628 0.080 Uiso calc R 1
C C36 0.1783(4) 0.8520(2) 0.4639(3) 0.0681(10) Uani d . 1
H H36A 0.0929 0.8528 0.4804 0.082 Uiso calc R 1
C C37 0.2072(4) 0.8749(3) 0.3909(2) 0.0661(10) Uani d . 1
H H37A 0.1413 0.8917 0.3581 0.079 Uiso calc R 1
C C38 0.3337(4) 0.8733(2) 0.3654(2) 0.0616(9) Uani d . 1
H H38A 0.3526 0.8893 0.3159 0.074 Uiso calc R 1
O O1 0.99096(19) 1.07037(12) 0.17371(12) 0.0440(5) Uani d . 1
O O2 0.8952(2) 1.03255(17) 0.28368(13) 0.0579(6) Uani d . 1
O O3 0.79103(19) 0.84135(14) 0.23723(11) 0.0462(5) Uani d . 1
O O4 0.8384(2) 0.8467(2) 0.36224(13) 0.0664(7) Uani d . 1

loop_
_atom_site_aniso_label
_atom_site_aniso_U_11
_atom_site_aniso_U_22
_atom_site_aniso_U_33
_atom_site_aniso_U_12
_atom_site_aniso_U_13
_atom_site_aniso_U_23
C1 0.0468(16) 0.081(2) 0.0407(15) -0.0084(17) -0.0064(14) -0.0052(15)
C2 0.0578(18) 0.0568(18) 0.0458(16) -0.0116(15) -0.0009(15) -0.0114(14)
C3 0.0511(16) 0.0498(16) 0.0424(15) -0.0003(14) -0.0014(14) -0.0005(13)
C4 0.0367(14) 0.0461(14) 0.0313(12) -0.0033(11) 0.0013(11) 0.0017(11)
C5 0.0392(14) 0.0432(14) 0.0294(12) -0.0002(12) 0.0014(11) 0.0024(11)
C6 0.0373(14) 0.0422(14) 0.0388(14) 0.0004(12) -0.0023(12) 0.0007(11)
C7 0.0480(16) 0.0396(14) 0.0474(15) 0.0043(12) 0.0003(14) 0.0030(12)
C8 0.0405(14) 0.0503(16) 0.0455(15) 0.0072(13) -0.0025(13) 0.0047(12)
C9 0.0362(13) 0.0574(17) 0.0326(13) -0.0003(12) 0.0034(11) 0.0021(12)
C10 0.0425(16) 0.069(2) 0.0416(16) 0.0001(15) -0.0030(13) 0.0034(14)
C11 0.0436(17) 0.074(2) 0.063(2) 0.0080(16) 0.0087(16) -0.0057(18)
C12 0.0595(19) 0.0611(19) 0.0552(18) -0.0013(16) 0.0182(16) 0.0022(16)
C13 0.0498(17) 0.0451(15) 0.0483(16) 0.0018(13) 0.0078(14) 0.0020(13)
C14 0.0427(14) 0.0372(13) 0.0359(13) 0.0021(11) -0.0020(12) -0.0041(11)
C15 0.0410(14) 0.0359(12) 0.0344(13) -0.0011(11) -0.0034(11) -0.0010(11)
C16 0.0394(14) 0.0413(14) 0.0389(14) 0.0002(11) -0.0003(12) -0.0007(12)
C17 0.0532(17) 0.0441(15) 0.0432(15) -0.0021(14) -0.0017(13) 0.0067(12)
C18 0.0564(18) 0.0435(15) 0.0480(16) 0.0107(14) -0.0074(15) 0.0074(13)
C19 0.0436(15) 0.0426(14) 0.0432(14) 0.0049(12) -0.0017(13) -0.0073(12)
C20 0.0480(16) 0.0589(17) 0.0542(18) 0.0118(15) 0.0002(15) -0.0009(15)
C21 0.0423(15) 0.0469(15) 0.0401(15) 0.0055(13) -0.0008(12) -0.0054(12)
C22 0.0436(16) 0.0573(18) 0.0415(15) 0.0022(13) -0.0046(13) -0.0061(14)
C23 0.0408(16) 0.0619(19) 0.0466(16) 0.0031(14) -0.0057(13) -0.0020(14)
C24 0.0412(16) 0.0604(18) 0.0536(18) -0.0027(14) -0.0008(14) 0.0010(15)
C25 0.0461(18) 0.092(3) 0.061(2) -0.0067(18) -0.0005(16) -0.007(2)
C26 0.0386(17) 0.107(3) 0.086(3) -0.0026(19) 0.0075(18) -0.011(3)
C27 0.0407(17) 0.085(3) 0.084(3) -0.0079(17) -0.0131(18) 0.003(2)
C28 0.054(2) 0.100(3) 0.065(2) -0.007(2) -0.0151(18) -0.010(2)
C29 0.0471(17) 0.087(3) 0.062(2) -0.0015(18) -0.0020(16) -0.0150(19)
C30 0.0485(16) 0.0566(17) 0.0376(14) -0.0043(14) 0.0049(14) 0.0043(13)
C31 0.0452(16) 0.069(2) 0.0489(17) -0.0060(15) 0.0009(14) 0.0040(15)
C32 0.0481(16) 0.0616(18) 0.0481(17) 0.0003(15) 0.0016(14) 0.0032(15)
C33 0.0492(16) 0.0509(16) 0.0495(17) -0.0027(14) 0.0012(14) -0.0018(14)
C34 0.0522(18) 0.070(2) 0.0548(19) 0.0006(17) 0.0037(16) 0.0054(16)
C35 0.060(2) 0.070(2) 0.070(2) -0.0032(18) 0.0194(19) 0.0031(18)
C36 0.054(2) 0.059(2) 0.091(3) -0.0054(17) 0.018(2) -0.0091(19)
C37 0.057(2) 0.065(2) 0.077(2) 0.0075(18) -0.0123(19) -0.012(2)
C38 0.064(2) 0.065(2) 0.0564(19) 0.0058(17) -0.0020(17) -0.0009(16)
O1 0.0415(10) 0.0474(10) 0.0432(10) -0.0053(9) -0.0061(9) -0.0015(9)
O2 0.0426(12) 0.0834(16) 0.0478(12) -0.0039(11) 0.0047(10) -0.0116(11)
O3 0.0438(11) 0.0553(11) 0.0395(10) -0.0036(9) -0.0010(9) 0.0037(9)
O4 0.0557(13) 0.102(2) 0.0418(12) 0.0007(13) -0.0019(11) -0.0032(12)

loop_
_atom_type_symbol
_atom_type_description
_atom_type_scat_dispersion_real
_atom_type_scat_dispersion_imag
_atom_type_scat_source
C C 0.0033 0.0016 'International Tables Vol C Tables 4.2.6.8 and 6.1.1.4'
H H 0.0000 0.0000 'International Tables Vol C Tables 4.2.6.8 and 6.1.1.4'
O O 0.0106 0.0060 'International Tables Vol C Tables 4.2.6.8 and 6.1.1.4'

loop_
_geom_angle_atom_site_label_1
_geom_angle_atom_site_label_2
_geom_angle_atom_site_label_3
_geom_angle
C10 C1 C2 120.2(3)
C10 C1 H1A 119.9
C2 C1 H1A 119.9
C3 C2 C1 121.2(3)
C3 C2 H2A 119.4
C1 C2 H2A 119.4
C2 C3 C4 120.7(3)
C2 C3 H3A 119.6
C4 C3 H3A 119.6
C9 C4 C3 118.1(3)
C9 C4 C5 119.8(2)
C3 C4 C5 122.1(3)
C6 C5 C4 117.9(3)
C6 C5 C15 121.2(3)
C4 C5 C15 120.8(2)
C5 C6 O1 119.7(2)
C5 C6 C7 122.9(3)
O1 C6 C7 117.2(3)
C8 C7 C6 119.8(3)
C8 C7 H7A 120.1
C6 C7 H7A 120.1
C7 C8 C9 120.7(3)
C7 C8 H8A 119.6
C9 C8 H8A 119.6
C10 C9 C4 119.6(3)
C10 C9 C8 121.5(3)
C4 C9 C8 118.8(3)
C1 C10 C9 120.2(3)
C1 C10 H10A 119.9
C9 C10 H10A 119.9
C20 C11 C12 119.7(3)
C20 C11 H11A 120.1
C12 C11 H11A 120.1
C13 C12 C11 121.5(3)
C13 C12 H12A 119.2
C11 C12 H12A 119.2
C12 C13 C14 120.6(3)
C12 C13 H13A 119.7
C14 C13 H13A 119.7
C13 C14 C19 117.6(3)
C13 C14 C15 123.0(3)
C19 C14 C15 119.4(3)
C16 C15 C14 118.2(3)
C16 C15 C5 121.6(2)
C14 C15 C5 120.2(2)
C15 C16 O3 117.3(2)
C15 C16 C17 122.7(3)
O3 C16 C17 119.9(3)
C18 C17 C16 119.4(3)
C18 C17 H17A 120.3
C16 C17 H17A 120.3
C17 C18 C19 121.5(3)
C17 C18 H18A 119.2
C19 C18 H18A 119.2
C20 C19 C18 121.8(3)
C20 C19 C14 119.6(3)
C18 C19 C14 118.5(3)
C11 C20 C19 120.9(3)
C11 C20 H20A 119.6
C19 C20 H20A 119.6
O2 C21 O1 122.9(3)
O2 C21 C22 124.9(3)
O1 C21 C22 112.2(3)
C23 C22 C21 124.3(3)
C23 C22 H22A 117.9
C21 C22 H22A 117.9
C22 C23 C24 126.3(3)
C22 C23 H23A 116.8
C24 C23 H23A 116.8
C25 C24 C29 118.1(3)
C25 C24 C23 119.2(3)
C29 C24 C23 122.7(3)
C24 C25 C26 121.2(4)
C24 C25 H25A 119.4
C26 C25 H25A 119.4
C27 C26 C25 120.1(4)
C27 C26 H26A 120.0
C25 C26 H26A 120.0
C26 C27 C28 120.1(3)
C26 C27 H27A 119.9
C28 C27 H27A 119.9
C27 C28 C29 120.2(4)
C27 C28 H28A 119.9
C29 C28 H28A 119.9
C24 C29 C28 120.2(4)
C24 C29 H29A 119.9
C28 C29 H29A 119.9
O4 C30 O3 123.5(3)
O4 C30 C31 125.8(3)
O3 C30 C31 110.7(3)
C32 C31 C30 120.0(3)
C32 C31 H31A 120.0
C30 C31 H31A 120.0
C31 C32 C33 129.0(3)
C31 C32 H32A 115.5
C33 C32 H32A 115.5
C34 C33 C38 118.5(3)
C34 C33 C32 118.5(3)
C38 C33 C32 123.0(3)
C35 C34 C33 121.3(4)
C35 C34 H34A 119.3
C33 C34 H34A 119.3
C34 C35 C36 119.5(4)
C34 C35 H35A 120.3
C36 C35 H35A 120.3
C37 C36 C35 120.1(3)
C37 C36 H36A 119.9
C35 C36 H36A 119.9
C36 C37 C38 120.5(4)
C36 C37 H37A 119.7
C38 C37 H37A 119.7
C37 C38 C33 120.0(3)
C37 C38 H38A 120.0
C33 C38 H38A 120.0
C21 O1 C6 118.3(2)
C30 O3 C16 118.9(2)

loop_
_geom_bond_atom_site_label_1
_geom_bond_atom_site_label_2
_geom_bond_distance
C1 C10 1.371(5)
C1 C2 1.388(5)
C1 H1A 0.930
C2 C3 1.357(4)
C2 H2A 0.930
C3 C4 1.417(4)
C3 H3A 0.930
C4 C9 1.414(4)
C4 C5 1.434(4)
C5 C6 1.364(4)
C5 C15 1.491(4)
C6 O1 1.399(3)
C6 C7 1.402(4)
C7 C8 1.350(4)
C7 H7A 0.930
C8 C9 1.425(4)
C8 H8A 0.930
C9 C10 1.411(4)
C10 H10A 0.930
C11 C20 1.354(5)
C11 C12 1.396(5)
C11 H11A 0.930
C12 C13 1.359(5)
C12 H12A 0.930
C13 C14 1.415(4)
C13 H13A 0.930
C14 C19 1.425(4)
C14 C15 1.433(4)
C15 C16 1.369(4)
C16 O3 1.403(4)
C16 C17 1.404(4)
C17 C18 1.348(5)
C17 H17A 0.930
C18 C19 1.420(4)
C18 H18A 0.930
C19 C20 1.409(5)
C20 H20A 0.930
C21 O2 1.204(4)
C21 O1 1.363(4)
C21 C22 1.459(4)
C22 C23 1.316(4)
C22 H22A 0.930
C23 C24 1.469(4)
C23 H23A 0.930
C24 C25 1.376(5)
C24 C29 1.382(5)
C25 C26 1.384(5)
C25 H25A 0.930
C26 C27 1.355(6)
C26 H26A 0.930
C27 C28 1.363(6)
C27 H27A 0.930
C28 C29 1.395(5)
C28 H28A 0.930
C29 H29A 0.930
C30 O4 1.201(4)
C30 O3 1.367(3)
C30 C31 1.465(5)
C31 C32 1.320(5)
C31 H31A 0.930
C32 C33 1.466(5)
C32 H32A 0.930
C33 C34 1.386(5)
C33 C38 1.389(5)
C34 C35 1.376(5)
C34 H34A 0.930
C35 C36 1.379(6)
C35 H35A 0.930
C36 C37 1.370(6)
C36 H36A 0.930
C37 C38 1.383(5)
C37 H37A 0.930
C38 H38A 0.930

loop_
_geom_hbond_atom_site_label_D
_geom_hbond_atom_site_label_H
_geom_hbond_atom_site_label_A
_geom_hbond_site_symmetry_A
_geom_hbond_distance_DH
_geom_hbond_distance_HA
_geom_hbond_distance_DA
_geom_hbond_angle_DHA
C23 H23A O1 . 0.93 2.38 2.736(3) 102.5
C32 H32A O4 . 0.93 2.49 2.833(4) 102.3
C11 C11A Cg1 1_655 0.93 2.85 3.746(3) 162
C2 H2A Cg2 2_465 0.93 2.74 3.507(3) 140

loop_
_geom_torsion_atom_site_label_1
_geom_torsion_atom_site_label_2
_geom_torsion_atom_site_label_3
_geom_torsion_atom_site_label_4
_geom_torsion
C10 C1 C2 C3 0.0(5)
C1 C2 C3 C4 -0.6(5)
C2 C3 C4 C9 1.6(4)
C2 C3 C4 C5 -175.3(3)
C9 C4 C5 C6 1.1(4)
C3 C4 C5 C6 177.9(3)
C9 C4 C5 C15 -175.7(2)
C3 C4 C5 C15 1.1(4)
C4 C5 C6 O1 -172.3(2)
C15 C5 C6 O1 4.4(4)
C4 C5 C6 C7 1.7(4)
C15 C5 C6 C7 178.5(3)
C5 C6 C7 C8 -2.3(4)
O1 C6 C7 C8 171.9(3)
C6 C7 C8 C9 0.0(4)
C3 C4 C9 C10 -1.9(4)
C5 C4 C9 C10 175.0(2)
C3 C4 C9 C8 179.8(3)
C5 C4 C9 C8 -3.3(4)
C7 C8 C9 C10 -175.5(3)
C7 C8 C9 C4 2.7(4)
C2 C1 C10 C9 -0.4(5)
C4 C9 C10 C1 1.4(4)
C8 C9 C10 C1 179.6(3)
C20 C11 C12 C13 1.3(6)
C11 C12 C13 C14 0.2(5)
C12 C13 C14 C19 -1.9(4)
C12 C13 C14 C15 176.5(3)
C13 C14 C15 C16 -178.6(3)
C19 C14 C15 C16 -0.3(4)
C13 C14 C15 C5 1.1(4)
C19 C14 C15 C5 179.5(2)
C6 C5 C15 C16 109.7(3)
C4 C5 C15 C16 -73.6(4)
C6 C5 C15 C14 -70.1(4)
C4 C5 C15 C14 106.6(3)
C14 C15 C16 O3 -179.6(2)
C5 C15 C16 O3 0.7(4)
C14 C15 C16 C17 -3.1(4)
C5 C15 C16 C17 177.1(3)
C15 C16 C17 C18 3.3(5)
O3 C16 C17 C18 179.6(3)
C16 C17 C18 C19 0.1(5)
C17 C18 C19 C20 176.3(3)
C17 C18 C19 C14 -3.4(5)
C13 C14 C19 C20 2.1(4)
C15 C14 C19 C20 -176.3(3)
C13 C14 C19 C18 -178.2(3)
C15 C14 C19 C18 3.4(4)
C12 C11 C20 C19 -1.1(5)
C18 C19 C20 C11 179.6(3)
C14 C19 C20 C11 -0.7(5)
O2 C21 C22 C23 165.2(3)
O1 C21 C22 C23 -14.2(4)
C21 C22 C23 C24 -175.0(3)
C22 C23 C24 C25 162.3(4)
C22 C23 C24 C29 -15.3(6)
C29 C24 C25 C26 3.2(6)
C23 C24 C25 C26 -174.4(4)
C24 C25 C26 C27 -2.1(7)
C25 C26 C27 C28 0.1(7)
C26 C27 C28 C29 0.7(7)
C25 C24 C29 C28 -2.4(6)
C23 C24 C29 C28 175.1(4)
C27 C28 C29 C24 0.5(7)
O4 C30 C31 C32 -4.8(6)
O3 C30 C31 C32 174.8(3)
C30 C31 C32 C33 179.8(3)
C31 C32 C33 C34 165.9(4)
C31 C32 C33 C38 -15.7(6)
C38 C33 C34 C35 0.0(6)
C32 C33 C34 C35 178.5(3)
C33 C34 C35 C36 0.9(6)
C34 C35 C36 C37 -1.1(6)
C35 C36 C37 C38 0.4(6)
C36 C37 C38 C33 0.4(6)
C34 C33 C38 C37 -0.6(5)
C32 C33 C38 C37 -179.1(3)
O2 C21 O1 C6 -15.5(4)
C22 C21 O1 C6 163.9(2)
C5 C6 O1 C21 -69.4(3)
C7 C6 O1 C21 116.2(3)
O4 C30 O3 C16 2.2(5)
C31 C30 O3 C16 -177.5(2)
C15 C16 O3 C30 -134.4(3)
C17 C16 O3 C30 49.0(4)

loop_
_cod_related_entry_id
_cod_related_entry_database
_cod_related_entry_code
1 ChemSpider 30655470
